data_2101172
loop_
_publ_author_name
'Foulon, M.'
'Lebrun, N.'
'Muller, M.'
'Amazzal, A.'
'Cohen-Adad, M. T.'

_publ_section_title
;
 Structure of the stable phase of methylhydrazine -- first observations
 of phase transitions
;
_journal_issue 4
_journal_name_full 'Acta Crystallographica Section B'
_journal_page_first 472
_journal_page_last 479
_journal_paper_doi 10.1107/S0108768194001655
_journal_volume 50
_journal_year 1994
_chemical_formula_sum 'C H6 N2'
_chemical_formula_weight 46.07
_symmetry_cell_setting monoclinic
_symmetry_space_group_name_Hall '-P 2ybc'
_symmetry_space_group_name_H-M 'P 1 21/c 1'
_cell_angle_alpha 90
_cell_angle_beta 107.28(10)
_cell_angle_gamma 90
_cell_formula_units_Z 4
_cell_length_a 10.043(10)
_cell_length_b 3.925(5)
_cell_length_c 7.670(8)
_cell_volume 288.7(6)
_diffrn_radiation_type Mo
_diffrn_radiation_wavelength 0.7107
_exptl_absorpt_coefficient_mu 0.081
_exptl_crystal_density_diffrn 1.06
_exptl_crystal_F_000 104
_cod_data_source_file pa0291.cif
_cod_data_source_block pa0291a
_cod_original_cell_volume 288.7(11)
_cod_original_formula_sum 'C1 H6 N2'
_cod_database_code 2101172

loop_
_atom_site_label
_atom_site_fract_x
_atom_site_fract_y
_atom_site_fract_z
_atom_site_U_iso_or_equiv
N(1) .19020(10) .5498(3) .03720(10) .289(7)
N(2) .11500(10) .7810(3) -.10380(10) .286(12)
C .33520(10) .5470(4) .0412(2) .398(12)
H(N1) .1879(16) .626(4) .145(2) .41(4)
H(N21) .1281(17) .986(4) -.058(2) .39(4)
H(N22) .0262(18) .728(4) -.126(2) .45(4)
H(C1) .3431(17) .442(4) -.0732(12) .46(4)
H(C2) .3760(17) .774(5) .052(2) .52(4)
H(C3) .389(2) .409(6) .142(3) .65(5)

loop_
_geom_angle_atom_site_label_1
_geom_angle_atom_site_label_2
_geom_angle_atom_site_label_3
_geom_angle
N(2) N(1) C 108.7(10)
C N(1) H(N1) 106.8(10)
H(N1) N(1) N(2) 109.5(10)
N(1) N(2) H(N21) 107.1(11)
N(1) N(2) H(N22) 105.7(10)
H(N21) N(2) H(N22) 108.4(14)
N(1) C H(C1) 109.2(10)
N(1) C H(C2) 113.0(9)
N(1) C H(C3) 109.9(11)
H(C1) C H(C2) 107.6(15)
H(C1) C H(C3) 107.6(15)
H(C2) C H(C3) 108.8(15)

loop_
_geom_bond_atom_site_label_1
_geom_bond_atom_site_label_2
_geom_bond_distance
N(1) N(2) 1.442(2)
N(1) C 1.447(2)
N(1) H(N1) 0.885(16)
N(2) H(N21) 0.873(16)
N(2) H(N22) 0.881(17)
C H(C1) 0.995(12)
C H(C2) 0.972(18)
C H(C3) 0.966(19)
